data_4103663
loop_
_publ_author_name
'Jian-Rong Li'
'Andrey A. Yakovenko'
'Weigang Lu'
'Daren J. Timmons'
'Wenjuan Zhuang'
'Daqiang Yuan'
'Hong-Cai Zhou'

_publ_contact_author
; 
Hong-Cai Zhou
Department of Chemistry, Texas A&M University, 
PO Box 30012, College Station, TX 77842-3012, USA
;
_publ_contact_author_email zhou@mail.chem.tamu.edu
_publ_section_title
;
 Ligand Bridging-Angle-Driven Assembly of Molecular Architectures Based on
 Quadruply Bonded Mo-Mo Dimers
;
_journal_name_full 'Journal of the American Chemical Society'
_journal_page_first 17599
_journal_page_last 17610
_journal_paper_doi 10.1021/ja1080794
_journal_volume 132
_journal_year 2010
_chemical_formula_moiety 'C116 H100 Mo4 N4 O20 S4, 4(C2 H6 O S)'
_chemical_formula_sum 'C124 H124 Mo4 N4 O24 S8'
_chemical_formula_weight 2694.51
_chemical_name_systematic
; 
 ? 
;
_space_group_IT_number 15
_symmetry_cell_setting monoclinic
_symmetry_space_group_name_Hall '-C 2yc'
_symmetry_space_group_name_H-M 'C 1 2/c 1'
_atom_sites_solution_hydrogens geom
_atom_sites_solution_primary direct
_atom_sites_solution_secondary difmap
_audit_creation_method SHELXL-97
_cell_angle_alpha 90.00
_cell_angle_beta 90.322(11)
_cell_angle_gamma 90.00
_cell_formula_units_Z 4
_cell_length_a 21.868(16)
_cell_length_b 30.763(16)
_cell_length_c 21.215(13)
_cell_measurement_reflns_used 9941
_cell_measurement_temperature 110(2)
_cell_measurement_theta_max 25.2634
_cell_measurement_theta_min 2.1970
_cell_volume 14272(16)
_computing_cell_refinement 'SAINT+ ver. (Bruker, 2001)'
_computing_data_collection 'APEX2  (Bruker, 2008)'
_computing_data_reduction 'SAINT+ ver. (Bruker, 2001)'
_computing_molecular_graphics 'SHELXTL (Sheldrick, 2008)'
_computing_publication_material 'SHELXTL (Sheldrick, 2008)'
_computing_structure_refinement 'SHELXTL (Sheldrick, 2008)'
_computing_structure_solution 'SHELXTL (Sheldrick, 2008)'
_diffrn_ambient_temperature 110(2)
_diffrn_measured_fraction_theta_full 0.996
_diffrn_measured_fraction_theta_max 0.996
_diffrn_measurement_device_type 'Bruker SMART APEX II CCD area detector'
_diffrn_measurement_method 'phi and omega scans'
_diffrn_radiation_monochromator graphite
_diffrn_radiation_source 'fine-focus sealed tube'
_diffrn_radiation_type MoK\a
_diffrn_radiation_wavelength 0.71073
_diffrn_reflns_av_R_equivalents 0.0970
_diffrn_reflns_av_sigmaI/netI 0.0843
_diffrn_reflns_limit_h_max 26
_diffrn_reflns_limit_h_min -26
_diffrn_reflns_limit_k_max 37
_diffrn_reflns_limit_k_min -37
_diffrn_reflns_limit_l_max 26
_diffrn_reflns_limit_l_min -26
_diffrn_reflns_number 71880
_diffrn_reflns_theta_full 26.00
_diffrn_reflns_theta_max 26.00
_diffrn_reflns_theta_min 1.86
_exptl_absorpt_coefficient_mu 0.522
_exptl_absorpt_correction_T_max 0.9028
_exptl_absorpt_correction_T_min 0.8677
_exptl_absorpt_correction_type multi-scan
_exptl_absorpt_process_details 'SADABS (Sheldrick, 2008)'
_exptl_crystal_colour dark-red
_exptl_crystal_density_diffrn 1.254
_exptl_crystal_density_meas ?
_exptl_crystal_density_method 'not measured'
_exptl_crystal_description block
_exptl_crystal_F_000 5536
_exptl_crystal_size_max 0.28
_exptl_crystal_size_mid 0.20
_exptl_crystal_size_min 0.20
_platon_squeeze_details
;
;
_refine_diff_density_max 2.172
_refine_diff_density_min -1.293
_refine_diff_density_rms 0.128
_refine_ls_extinction_method none
_refine_ls_goodness_of_fit_ref 1.015
_refine_ls_hydrogen_treatment constr
_refine_ls_matrix_type full
_refine_ls_number_parameters 733
_refine_ls_number_reflns 13969
_refine_ls_number_restraints 11
_refine_ls_restrained_S_all 1.015
_refine_ls_R_factor_all 0.1009
_refine_ls_R_factor_gt 0.0671
_refine_ls_shift/su_max 0.000
_refine_ls_shift/su_mean 0.000
_refine_ls_structure_factor_coef Fsqd
_refine_ls_weighting_details 'calc w=1/[\s^2^(Fo^2^)+(0.0300P)^2^+220.5000P] where P=(Fo^2^+2Fc^2^)/3'
_refine_ls_weighting_scheme calc
_refine_ls_wR_factor_gt 0.1518
_refine_ls_wR_factor_ref 0.1632
_reflns_number_gt 9069
_reflns_number_total 13969
_reflns_threshold_expression I>2\s(I)
_cod_data_source_file ja1080794_si_002_03.cif
_cod_data_source_block 1C
_cod_depositor_comments
;
The following automatic conversions were performed:

'_exptl_crystal_density_meas' value 'not measured' was changed to '?'
- the value is perceived as not measured.

Automatic conversion script
Id: cif_fix_values 3008 2015-01-20 13:52:24Z robertas 
;
_cod_original_cell_volume 14271(16)
_cod_original_sg_symbol_H-M 'C 2/c'
_cod_database_code 4103663

loop_
_symmetry_equiv_pos_as_xyz
'x, y, z'
'-x, y, -z+1/2'
'x+1/2, y+1/2, z'
'-x+1/2, y+1/2, -z+1/2'
'-x, -y, -z'
'x, -y, z-1/2'
'-x+1/2, -y+1/2, -z'
'x+1/2, -y+1/2, z-1/2'

loop_
_atom_site_label
_atom_site_type_symbol
_atom_site_fract_x
_atom_site_fract_y
_atom_site_fract_z
_atom_site_U_iso_or_equiv
_atom_site_adp_type
_atom_site_occupancy
_atom_site_symmetry_multiplicity
_atom_site_calc_flag
_atom_site_refinement_flags
_atom_site_disorder_assembly
_atom_site_disorder_group
Mo1 Mo 0.13042(2) 0.044950(17) -0.06774(2) 0.01952(13) Uani 1 1 d . . .
Mo2 Mo 0.16656(2) 0.106793(17) -0.04694(2) 0.01942(13) Uani 1 1 d . . .
S1 S 0.05090(9) -0.03097(6) -0.17013(8) 0.0355(4) Uani 1 1 d . . .
S2 S 0.26766(8) 0.19479(6) 0.01733(9) 0.0387(4) Uani 1 1 d D . .
S3 S -0.01683(9) 0.38790(7) -0.00420(10) 0.0495(5) Uani 1 1 d . . .
S4 S 0.37239(10) 0.04371(8) 0.13951(11) 0.0561(6) Uani 1 1 d . . .
O1 O 0.04359(18) 0.06322(13) -0.03639(17) 0.0203(9) Uani 1 1 d . . .
O2 O 0.08220(18) 0.12867(13) -0.01408(17) 0.0206(9) Uani 1 1 d . . .
O3 O 0.28390(18) 0.47766(13) 0.09776(18) 0.0228(9) Uani 1 1 d . . .
O4 O 0.24566(18) 0.41207(13) 0.07634(18) 0.0214(9) Uani 1 1 d . . .
O5 O 0.15052(18) 0.02096(13) 0.02221(18) 0.0220(9) Uani 1 1 d . . .
O6 O 0.18892(17) 0.08612(13) 0.04510(17) 0.0193(8) Uani 1 1 d . . .
O7 O 0.39538(18) 0.43391(13) 0.15935(17) 0.0205(9) Uani 1 1 d . . .
O8 O 0.35667(17) 0.36899(13) 0.13659(17) 0.0202(9) Uani 1 1 d . . .
O9 O 0.0903(3) -0.02090(15) -0.1138(2) 0.0478(14) Uani 1 1 d . . .
O10 O 0.2122(2) 0.17733(16) -0.0139(3) 0.0539(16) Uani 1 1 d . A .
O11 O 0.0505(2) 0.3791(2) 0.0057(3) 0.0569(15) Uani 1 1 d . . .
O12 O 0.4392(3) 0.0458(2) 0.1441(3) 0.079(2) Uani 1 1 d . . .
N1 N 0.0017(2) 0.3107(2) 0.1016(3) 0.0381(14) Uani 1 1 d . . .
H1A H 0.0049 0.2860 0.0809 0.046 Uiso 1 1 calc R . .
H1B H 0.0307 0.3304 0.0986 0.046 Uiso 1 1 calc R . .
N2 N 0.3008(3) 0.19189(19) 0.2734(2) 0.0360(14) Uani 1 1 d . . .
H2A H 0.2852 0.1737 0.2457 0.043 Uiso 1 1 calc R . .
H2B H 0.3136 0.2176 0.2612 0.043 Uiso 1 1 calc R . .
C1 C 0.0376(3) 0.1013(2) -0.0154(3) 0.0218(13) Uani 1 1 d . . .
C2 C -0.0214(3) 0.1161(2) 0.0081(3) 0.0240(14) Uani 1 1 d . . .
C3 C -0.0724(3) 0.0883(2) 0.0064(3) 0.0269(14) Uani 1 1 d . . .
H3A H -0.0686 0.0596 -0.0095 0.032 Uiso 1 1 calc R . .
C4 C -0.1278(3) 0.1030(2) 0.0280(3) 0.0329(16) Uani 1 1 d . . .
H4A H -0.1624 0.0844 0.0258 0.040 Uiso 1 1 calc R . .
C5 C -0.1343(3) 0.1442(2) 0.0528(3) 0.0342(16) Uani 1 1 d . . .
H5A H -0.1729 0.1539 0.0676 0.041 Uiso 1 1 calc R . .
C6 C -0.0833(3) 0.1716(2) 0.0558(3) 0.0276(14) Uani 1 1 d . . .
C7 C -0.0272(3) 0.1579(2) 0.0333(3) 0.0251(14) Uani 1 1 d . . .
H7A H 0.0071 0.1768 0.0349 0.030 Uiso 1 1 calc R . .
C8 C -0.0881(3) 0.2140(2) 0.0843(3) 0.0302(15) Uani 1 1 d . . .
C9 C -0.0917(3) 0.2482(2) 0.1113(3) 0.0318(16) Uani 1 1 d . . .
C10 C -0.0950(3) 0.2878(2) 0.1439(3) 0.0314(15) Uani 1 1 d . . .
C11 C -0.1437(3) 0.2957(2) 0.1855(3) 0.0339(16) Uani 1 1 d . . .
H11A H -0.1743 0.2741 0.1904 0.041 Uiso 1 1 calc R . .
C12 C -0.1482(2) 0.33331(19) 0.2188(3) 0.0351(16) Uani 1 1 d D . .
C13 C -0.1026(3) 0.3643(2) 0.2112(3) 0.0304(15) Uani 1 1 d . . .
H13A H -0.1049 0.3905 0.2346 0.037 Uiso 1 1 calc R . .
C14 C -0.0539(3) 0.3580(2) 0.1706(3) 0.0302(15) Uani 1 1 d . . .
C15 C -0.0477(3) 0.3183(2) 0.1378(3) 0.0283(14) Uani 1 1 d . . .
C16 C -0.1934(2) 0.34387(16) 0.2717(2) 0.064(3) Uani 1 1 d D . .
H16A H -0.1697 0.3493 0.3113 0.077 Uiso 1 1 d R . .
C17 C -0.2372(3) 0.30578(19) 0.2822(4) 0.0658(19) Uani 1 1 d D . .
H17A H -0.2600 0.2999 0.2431 0.099 Uiso 1 1 calc R . .
H17B H -0.2659 0.3131 0.3158 0.099 Uiso 1 1 calc R . .
H17C H -0.2138 0.2799 0.2942 0.099 Uiso 1 1 calc R . .
C18 C -0.2308(3) 0.38442(18) 0.2550(4) 0.0658(19) Uani 1 1 d D . .
H18A H -0.2602 0.3903 0.2887 0.099 Uiso 1 1 calc R . .
H18B H -0.2528 0.3796 0.2153 0.099 Uiso 1 1 calc R . .
H18C H -0.2033 0.4094 0.2504 0.099 Uiso 1 1 calc R . .
C19 C -0.0094(3) 0.3915(2) 0.1619(3) 0.0302(15) Uani 1 1 d . . .
C20 C 0.0275(3) 0.4192(2) 0.1534(3) 0.0309(15) Uani 1 1 d . . .
C21 C 0.0748(3) 0.4507(2) 0.1459(3) 0.0283(14) Uani 1 1 d . . .
C22 C 0.1309(3) 0.4370(2) 0.1203(3) 0.0253(13) Uani 1 1 d . . .
H22A H 0.1359 0.4079 0.1063 0.030 Uiso 1 1 calc R . .
C23 C 0.1787(3) 0.46634(19) 0.1159(3) 0.0210(13) Uani 1 1 d . . .
C24 C 0.1707(3) 0.5092(2) 0.1342(3) 0.0306(15) Uani 1 1 d . . .
H24A H 0.2033 0.5295 0.1307 0.037 Uiso 1 1 calc R . .
C25 C 0.1149(3) 0.5220(2) 0.1574(3) 0.0355(16) Uani 1 1 d . . .
H25A H 0.1092 0.5514 0.1694 0.043 Uiso 1 1 calc R . .
C26 C 0.0674(3) 0.4933(2) 0.1636(3) 0.0352(16) Uani 1 1 d . . .
H26A H 0.0295 0.5029 0.1801 0.042 Uiso 1 1 calc R . .
C27 C 0.2397(3) 0.45093(19) 0.0955(3) 0.0219(13) Uani 1 1 d . . .
C28 C 0.1756(3) 0.04770(19) 0.0603(3) 0.0203(12) Uani 1 1 d . . .
C29 C 0.1874(3) 0.03333(19) 0.1255(3) 0.0229(13) Uani 1 1 d . . .
C30 C 0.1749(3) -0.0083(2) 0.1458(3) 0.0245(13) Uani 1 1 d . . .
H30A H 0.1604 -0.0293 0.1166 0.029 Uiso 1 1 calc R . .
C31 C 0.1830(3) -0.0196(2) 0.2072(3) 0.0276(14) Uani 1 1 d . . .
H31A H 0.1742 -0.0485 0.2200 0.033 Uiso 1 1 calc R . .
C32 C 0.2038(3) 0.0102(2) 0.2515(3) 0.0274(14) Uani 1 1 d . . .
H32A H 0.2079 0.0022 0.2945 0.033 Uiso 1 1 calc R . .
C33 C 0.2186(3) 0.0525(2) 0.2315(3) 0.0234(13) Uani 1 1 d . . .
C34 C 0.2105(3) 0.0636(2) 0.1687(3) 0.0240(13) Uani 1 1 d . . .
H34A H 0.2208 0.0920 0.1548 0.029 Uiso 1 1 calc R . .
C35 C 0.2415(3) 0.0836(2) 0.2756(3) 0.0270(14) Uani 1 1 d . . .
C36 C 0.2613(3) 0.1089(2) 0.3133(3) 0.0256(13) Uani 1 1 d . . .
C37 C 0.2853(3) 0.1396(2) 0.3572(3) 0.0232(13) Uani 1 1 d . . .
C38 C 0.2889(3) 0.1296(2) 0.4209(3) 0.0252(13) Uani 1 1 d . . .
H38A H 0.2760 0.1016 0.4342 0.030 Uiso 1 1 calc R . .
C39 C 0.3100(3) 0.1581(2) 0.4654(3) 0.0255(14) Uani 1 1 d . . .
C40 C 0.3314(3) 0.1979(2) 0.4442(3) 0.0310(15) Uani 1 1 d . . .
H40A H 0.3478 0.2180 0.4738 0.037 Uiso 1 1 calc R . .
C41 C 0.3295(3) 0.2093(2) 0.3806(3) 0.0288(14) Uani 1 1 d . . .
C42 C 0.3051(3) 0.1802(2) 0.3354(3) 0.0252(14) Uani 1 1 d . . .
C43 C 0.3084(3) 0.1494(2) 0.5363(3) 0.0319(15) Uani 1 1 d . . .
H43A H 0.3475 0.1608 0.5545 0.038 Uiso 1 1 calc R . .
C44 C 0.3049(4) 0.1019(3) 0.5528(3) 0.046(2) Uani 1 1 d . . .
H44A H 0.3078 0.0985 0.5986 0.069 Uiso 1 1 calc R . .
H44B H 0.3388 0.0864 0.5327 0.069 Uiso 1 1 calc R . .
H44C H 0.2660 0.0900 0.5377 0.069 Uiso 1 1 calc R . .
C45 C 0.2563(3) 0.1747(3) 0.5669(3) 0.0432(19) Uani 1 1 d . . .
H45A H 0.2533 0.1666 0.6114 0.065 Uiso 1 1 calc R . .
H45B H 0.2177 0.1678 0.5453 0.065 Uiso 1 1 calc R . .
H45C H 0.2643 0.2060 0.5635 0.065 Uiso 1 1 calc R . .
C46 C 0.3507(3) 0.2510(2) 0.3593(3) 0.0363(17) Uani 1 1 d . . .
C47 C 0.3687(3) 0.2845(2) 0.3409(3) 0.0347(16) Uani 1 1 d . . .
C48 C 0.3902(3) 0.3264(2) 0.3196(3) 0.0290(15) Uani 1 1 d . . .
C49 C 0.3804(3) 0.3393(2) 0.2575(3) 0.0283(14) Uani 1 1 d . . .
H49A H 0.3605 0.3203 0.2286 0.034 Uiso 1 1 calc R . .
C50 C 0.3996(3) 0.3798(2) 0.2381(3) 0.0220(13) Uani 1 1 d . . .
C51 C 0.4314(3) 0.4069(2) 0.2802(3) 0.0239(13) Uani 1 1 d . . .
H51A H 0.4460 0.4344 0.2666 0.029 Uiso 1 1 calc R . .
C52 C 0.4413(3) 0.3934(2) 0.3411(3) 0.0285(14) Uani 1 1 d . . .
H52A H 0.4630 0.4118 0.3694 0.034 Uiso 1 1 calc R . .
C53 C 0.4207(3) 0.3541(2) 0.3615(3) 0.0325(16) Uani 1 1 d . . .
H53A H 0.4269 0.3455 0.4041 0.039 Uiso 1 1 calc R . .
C54 C 0.3831(3) 0.3954(2) 0.1740(3) 0.0212(12) Uani 1 1 d . . .
C55 C -0.0238(4) -0.0355(4) -0.1415(4) 0.078(3) Uani 1 1 d . . .
H55A H -0.0396 -0.0065 -0.1318 0.116 Uiso 1 1 calc R . .
H55B H -0.0236 -0.0533 -0.1032 0.116 Uiso 1 1 calc R . .
H55C H -0.0498 -0.0492 -0.1735 0.116 Uiso 1 1 calc R . .
C56 C 0.0667(5) -0.0852(3) -0.1831(4) 0.060(3) Uani 1 1 d . . .
H56A H 0.1082 -0.0881 -0.1996 0.090 Uiso 1 1 calc R . .
H56B H 0.0374 -0.0970 -0.2138 0.090 Uiso 1 1 calc R . .
H56C H 0.0634 -0.1012 -0.1434 0.090 Uiso 1 1 calc R . .
C57 C 0.3105(3) 0.15121(19) 0.0471(4) 0.065(2) Uani 1 1 d D A .
H57A H 0.2947 0.1429 0.0886 0.098 Uiso 1 1 calc R . .
H57B H 0.3534 0.1599 0.0513 0.098 Uiso 1 1 calc R . .
H57C H 0.3073 0.1264 0.0183 0.098 Uiso 1 1 calc R . .
C58 C 0.2252(5) 0.2087(4) 0.0841(3) 0.065(2) Uani 0.60 1 d PD A 2
H58D H 0.1985 0.2333 0.0742 0.098 Uiso 0.60 1 calc PR A 2
H58E H 0.2532 0.2167 0.1185 0.098 Uiso 0.60 1 calc PR A 2
H58F H 0.2004 0.1838 0.0971 0.098 Uiso 0.60 1 calc PR A 2
C58' C 0.3051(7) 0.2035(5) -0.0543(5) 0.065(2) Uani 0.40 1 d PD A 1
H58A H 0.2854 0.2276 -0.0769 0.098 Uiso 0.40 1 calc PR A 1
H58B H 0.3028 0.1771 -0.0800 0.098 Uiso 0.40 1 calc PR A 1
H58C H 0.3480 0.2108 -0.0461 0.098 Uiso 0.40 1 calc PR A 1
C59 C 0.3546(4) 0.0348(3) 0.0604(4) 0.067(3) Uani 1 1 d . . .
H59A H 0.3633 0.0612 0.0361 0.100 Uiso 1 1 calc R . .
H59B H 0.3112 0.0275 0.0562 0.100 Uiso 1 1 calc R . .
H59C H 0.3794 0.0107 0.0443 0.100 Uiso 1 1 calc R . .
C60 C 0.3518(4) -0.0088(3) 0.1673(4) 0.055(2) Uani 1 1 d . . .
H60A H 0.3586 -0.0102 0.2130 0.082 Uiso 1 1 calc R . .
H60B H 0.3770 -0.0308 0.1464 0.082 Uiso 1 1 calc R . .
H60C H 0.3085 -0.0142 0.1579 0.082 Uiso 1 1 calc R . .
C61 C -0.0241(4) 0.4448(3) -0.0084(4) 0.065(3) Uani 1 1 d . . .
H61A H -0.0170 0.4574 0.0334 0.097 Uiso 1 1 calc R . .
H61B H -0.0653 0.4523 -0.0230 0.097 Uiso 1 1 calc R . .
H61C H 0.0061 0.4564 -0.0380 0.097 Uiso 1 1 calc R . .
C62 C -0.0321(4) 0.3760(3) -0.0848(4) 0.062(2) Uani 1 1 d . . .
H62A H -0.0284 0.3446 -0.0918 0.093 Uiso 1 1 calc R . .
H62B H -0.0027 0.3914 -0.1114 0.093 Uiso 1 1 calc R . .
H62C H -0.0737 0.3854 -0.0956 0.093 Uiso 1 1 calc R . .

loop_
_atom_site_aniso_label
_atom_site_aniso_U_11
_atom_site_aniso_U_22
_atom_site_aniso_U_33
_atom_site_aniso_U_23
_atom_site_aniso_U_13
_atom_site_aniso_U_12
Mo1 0.0203(3) 0.0227(3) 0.0156(2) -0.0007(2) 0.00051(19) -0.0024(2)
Mo2 0.0192(3) 0.0237(3) 0.0155(2) -0.0002(2) 0.00135(19) -0.0019(2)
S1 0.0458(11) 0.0338(10) 0.0267(8) 0.0023(7) -0.0065(7) -0.0090(8)
S2 0.0389(10) 0.0360(10) 0.0411(10) -0.0041(8) -0.0040(8) -0.0092(8)
S3 0.0421(11) 0.0593(14) 0.0472(12) 0.0078(10) 0.0118(9) 0.0025(10)
S4 0.0373(11) 0.0670(15) 0.0641(14) 0.0093(12) 0.0034(10) 0.0017(10)
O1 0.023(2) 0.020(2) 0.018(2) 0.0014(17) 0.0002(16) -0.0027(17)
O2 0.022(2) 0.023(2) 0.017(2) 0.0007(17) 0.0055(16) -0.0004(18)
O3 0.022(2) 0.026(2) 0.020(2) 0.0007(18) 0.0008(17) -0.0028(18)
O4 0.022(2) 0.021(2) 0.021(2) -0.0019(17) 0.0048(17) -0.0032(17)
O5 0.023(2) 0.025(2) 0.019(2) -0.0010(17) -0.0007(17) -0.0025(18)
O6 0.018(2) 0.019(2) 0.020(2) 0.0009(17) 0.0033(16) -0.0031(17)
O7 0.022(2) 0.022(2) 0.018(2) -0.0015(17) 0.0015(16) -0.0025(18)
O8 0.022(2) 0.021(2) 0.017(2) -0.0016(17) -0.0003(16) -0.0012(17)
O9 0.074(4) 0.029(3) 0.041(3) 0.002(2) -0.024(3) -0.021(3)
O10 0.040(3) 0.028(3) 0.093(4) -0.013(3) -0.027(3) 0.001(2)
O11 0.039(3) 0.071(4) 0.061(4) 0.009(3) 0.015(3) 0.008(3)
O12 0.037(3) 0.103(5) 0.097(5) 0.050(4) -0.008(3) -0.007(3)
N1 0.027(3) 0.045(4) 0.043(3) -0.007(3) 0.013(3) 0.005(3)
N2 0.055(4) 0.033(3) 0.020(3) 0.002(2) -0.001(3) -0.007(3)
C1 0.023(3) 0.025(3) 0.017(3) 0.005(2) -0.004(2) -0.004(3)
C2 0.022(3) 0.033(4) 0.016(3) 0.005(3) 0.001(2) 0.002(3)
C3 0.026(3) 0.033(4) 0.022(3) 0.001(3) -0.006(3) -0.001(3)
C4 0.020(3) 0.048(4) 0.031(3) 0.002(3) 0.001(3) -0.009(3)
C5 0.025(4) 0.040(4) 0.038(4) 0.003(3) 0.001(3) 0.004(3)
C6 0.029(3) 0.034(4) 0.021(3) -0.001(3) 0.001(3) 0.005(3)
C7 0.022(3) 0.030(4) 0.024(3) 0.003(3) 0.005(2) -0.003(3)
C8 0.025(3) 0.037(4) 0.028(3) 0.004(3) 0.006(3) 0.005(3)
C9 0.020(3) 0.042(4) 0.033(4) 0.013(3) 0.007(3) 0.006(3)
C10 0.029(4) 0.039(4) 0.025(3) 0.006(3) 0.006(3) 0.005(3)
C11 0.023(3) 0.042(4) 0.037(4) 0.011(3) 0.008(3) 0.006(3)
C12 0.029(4) 0.041(4) 0.035(4) 0.013(3) 0.011(3) 0.007(3)
C13 0.026(3) 0.036(4) 0.030(3) 0.000(3) 0.004(3) 0.006(3)
C14 0.018(3) 0.041(4) 0.032(3) 0.007(3) 0.001(3) 0.005(3)
C15 0.021(3) 0.036(4) 0.029(3) 0.002(3) 0.006(3) 0.004(3)
C16 0.057(6) 0.052(5) 0.082(7) 0.007(5) 0.052(5) 0.012(4)
C17 0.057(4) 0.065(4) 0.076(5) -0.006(4) 0.026(3) 0.004(3)
C18 0.057(4) 0.065(4) 0.076(5) -0.006(4) 0.026(3) 0.004(3)
C19 0.025(3) 0.043(4) 0.023(3) -0.002(3) 0.003(3) 0.010(3)
C20 0.021(3) 0.042(4) 0.030(4) -0.004(3) 0.003(3) 0.004(3)
C21 0.021(3) 0.039(4) 0.026(3) 0.003(3) 0.001(3) 0.008(3)
C22 0.021(3) 0.028(3) 0.027(3) -0.003(3) -0.001(3) 0.000(3)
C23 0.021(3) 0.024(3) 0.019(3) 0.002(2) 0.000(2) 0.001(2)
C24 0.027(3) 0.033(4) 0.032(4) -0.003(3) 0.002(3) -0.004(3)
C25 0.030(4) 0.029(4) 0.047(4) -0.007(3) 0.000(3) 0.007(3)
C26 0.023(3) 0.046(5) 0.036(4) -0.001(3) 0.002(3) 0.008(3)
C27 0.029(3) 0.020(3) 0.017(3) 0.001(2) 0.001(2) 0.002(3)
C28 0.017(3) 0.022(3) 0.022(3) -0.007(3) -0.001(2) -0.001(2)
C29 0.022(3) 0.022(3) 0.024(3) 0.000(2) 0.000(2) 0.001(3)
C30 0.022(3) 0.023(3) 0.028(3) -0.001(3) -0.003(3) -0.003(3)
C31 0.026(3) 0.028(4) 0.029(3) 0.008(3) -0.005(3) -0.009(3)
C32 0.028(3) 0.033(4) 0.021(3) 0.007(3) 0.000(3) -0.003(3)
C33 0.023(3) 0.030(4) 0.017(3) 0.001(3) -0.002(2) 0.000(3)
C34 0.024(3) 0.024(3) 0.024(3) 0.001(3) -0.003(2) 0.002(3)
C35 0.029(3) 0.030(4) 0.022(3) 0.008(3) 0.002(3) -0.002(3)
C36 0.029(3) 0.029(3) 0.019(3) 0.004(3) 0.001(3) -0.002(3)
C37 0.020(3) 0.027(3) 0.022(3) 0.000(3) 0.001(2) 0.000(3)
C38 0.025(3) 0.027(3) 0.024(3) 0.003(3) -0.002(3) -0.001(3)
C39 0.026(3) 0.028(4) 0.022(3) 0.003(3) 0.000(3) 0.001(3)
C40 0.033(4) 0.036(4) 0.024(3) -0.007(3) 0.005(3) -0.003(3)
C41 0.038(4) 0.025(3) 0.023(3) 0.001(3) 0.003(3) -0.002(3)
C42 0.030(3) 0.029(3) 0.017(3) 0.002(3) 0.000(2) 0.003(3)
C43 0.031(4) 0.047(4) 0.018(3) -0.002(3) -0.006(3) -0.003(3)
C44 0.057(5) 0.058(5) 0.024(4) 0.011(4) -0.005(3) -0.002(4)
C45 0.048(5) 0.061(5) 0.021(3) -0.001(3) 0.000(3) 0.008(4)
C46 0.054(5) 0.030(4) 0.025(3) 0.001(3) 0.005(3) -0.010(3)
C47 0.054(5) 0.034(4) 0.016(3) -0.003(3) 0.005(3) -0.006(3)
C48 0.042(4) 0.026(4) 0.018(3) -0.003(3) 0.002(3) 0.001(3)
C49 0.042(4) 0.030(4) 0.014(3) 0.001(3) 0.005(3) -0.005(3)
C50 0.023(3) 0.028(3) 0.015(3) -0.003(2) 0.000(2) 0.003(3)
C51 0.017(3) 0.029(3) 0.026(3) -0.001(3) 0.002(2) 0.001(3)
C52 0.032(4) 0.027(3) 0.027(3) -0.005(3) -0.006(3) -0.002(3)
C53 0.043(4) 0.031(4) 0.023(3) 0.002(3) -0.005(3) -0.003(3)
C54 0.018(3) 0.026(3) 0.019(3) 0.001(3) 0.001(2) -0.005(3)
C55 0.032(5) 0.151(11) 0.050(5) 0.013(6) 0.003(4) 0.028(6)
C56 0.086(7) 0.051(5) 0.043(5) -0.017(4) -0.026(5) 0.010(5)
C57 0.053(4) 0.060(5) 0.082(5) -0.016(4) -0.005(4) -0.009(4)
C58 0.053(4) 0.060(5) 0.082(5) -0.016(4) -0.005(4) -0.009(4)
C58' 0.053(4) 0.060(5) 0.082(5) -0.016(4) -0.005(4) -0.009(4)
C59 0.060(6) 0.079(7) 0.061(6) 0.022(5) 0.003(5) 0.018(5)
C60 0.045(5) 0.072(6) 0.047(5) 0.010(4) 0.004(4) 0.005(4)
C61 0.061(6) 0.075(7) 0.058(6) 0.002(5) 0.002(5) 0.009(5)
C62 0.046(5) 0.076(7) 0.062(6) 0.010(5) -0.003(4) -0.005(5)

loop_
_atom_type_symbol
_atom_type_description
_atom_type_scat_dispersion_real
_atom_type_scat_dispersion_imag
_atom_type_scat_source
C C 0.0033 0.0016 'International Tables Vol C Tables 4.2.6.8 and 6.1.1.4'
H H 0.0000 0.0000 'International Tables Vol C Tables 4.2.6.8 and 6.1.1.4'
N N 0.0061 0.0033 'International Tables Vol C Tables 4.2.6.8 and 6.1.1.4'
O O 0.0106 0.0060 'International Tables Vol C Tables 4.2.6.8 and 6.1.1.4'
S S 0.1246 0.1234 'International Tables Vol C Tables 4.2.6.8 and 6.1.1.4'
Mo Mo -1.6832 0.6857 'International Tables Vol C Tables 4.2.6.8 and 6.1.1.4'

loop_
_geom_angle_atom_site_label_1
_geom_angle_atom_site_label_2
_geom_angle_atom_site_label_3
_geom_angle
_geom_angle_site_symmetry_1
_geom_angle_site_symmetry_3
O5 Mo1 O1 89.50(15) . .
O5 Mo1 O3 88.66(15) . 7
O1 Mo1 O3 176.21(16) . 7
O5 Mo1 Mo2 92.92(11) . .
O1 Mo1 Mo2 91.77(11) . .
O3 Mo1 Mo2 91.62(12) 7 .
O5 Mo1 O7 175.84(15) . 7
O1 Mo1 O7 88.38(15) . 7
O3 Mo1 O7 93.25(15) 7 7
Mo2 Mo1 O7 90.72(11) . 7
O5 Mo1 O9 98.47(16) . .
O1 Mo1 O9 91.45(18) . .
O3 Mo1 O9 85.55(18) 7 .
Mo2 Mo1 O9 168.18(12) . .
O7 Mo1 O9 78.01(16) 7 .
O2 Mo2 O8 88.76(15) . 7
O2 Mo2 O4 176.20(15) . 7
O8 Mo2 O4 92.63(15) 7 7
O2 Mo2 Mo1 91.71(12) . .
O8 Mo2 Mo1 92.42(11) 7 .
O4 Mo2 Mo1 91.76(11) 7 .
O2 Mo2 O6 89.35(15) . .
O8 Mo2 O6 176.68(15) 7 .
O4 Mo2 O6 89.09(15) 7 .
Mo1 Mo2 O6 90.37(11) . .
O2 Mo2 O10 88.76(17) . .
O8 Mo2 O10 92.30(17) 7 .
O4 Mo2 O10 87.65(17) 7 .
Mo1 Mo2 O10 175.27(14) . .
O6 Mo2 O10 84.94(17) . .
O9 S1 C56 102.3(3) . .
O9 S1 C55 105.8(4) . .
C56 S1 C55 99.6(5) . .
O10 S2 C58' 93.0(7) . .
O10 S2 C58 90.8(5) . .
C58' S2 C58 156.6(4) . .
O10 S2 C57 108.6(4) . .
C58' S2 C57 100.32(8) . .
C58 S2 C57 100.30(8) . .
O11 S3 C61 105.8(4) . .
O11 S3 C62 106.0(4) . .
C61 S3 C62 98.0(5) . .
O12 S4 C59 106.7(4) . .
O12 S4 C60 105.8(4) . .
C59 S4 C60 97.0(4) . .
C1 O1 Mo1 117.2(4) . .
C1 O2 Mo2 116.9(4) . .
C27 O3 Mo1 117.0(4) . 7
C27 O4 Mo2 116.7(4) . 7
C28 O5 Mo1 116.0(4) . .
C28 O6 Mo2 117.9(3) . .
C54 O7 Mo1 117.4(3) . 7
C54 O8 Mo2 116.4(4) . 7
S1 O9 Mo1 134.5(3) . .
S2 O10 Mo2 140.3(3) . .
C15 N1 H1A 120.0 . .
C15 N1 H1B 120.0 . .
H1A N1 H1B 120.0 . .
C42 N2 H2A 120.0 . .
C42 N2 H2B 120.0 . .
H2A N2 H2B 120.0 . .
O1 C1 O2 122.4(5) . .
O1 C1 C2 120.2(5) . .
O2 C1 C2 117.4(5) . .
C7 C2 C3 119.7(6) . .
C7 C2 C1 119.9(5) . .
C3 C2 C1 120.3(6) . .
C4 C3 C2 119.5(6) . .
C4 C3 H3A 120.3 . .
C2 C3 H3A 120.3 . .
C3 C4 C5 121.5(6) . .
C3 C4 H4A 119.2 . .
C5 C4 H4A 119.2 . .
C4 C5 C6 119.1(6) . .
C4 C5 H5A 120.5 . .
C6 C5 H5A 120.5 . .
C7 C6 C5 120.6(6) . .
C7 C6 C8 119.1(6) . .
C5 C6 C8 120.3(6) . .
C6 C7 C2 119.5(6) . .
C6 C7 H7A 120.2 . .
C2 C7 H7A 120.2 . .
C9 C8 C6 176.2(7) . .
C8 C9 C10 178.7(7) . .
C9 C10 C15 119.8(6) . .
C9 C10 C11 120.1(6) . .
C15 C10 C11 120.0(6) . .
C12 C11 C10 122.2(6) . .
C12 C11 H11A 118.9 . .
C10 C11 H11A 118.9 . .
C11 C12 C13 117.9(5) . .
C11 C12 C16 127.6(5) . .
C13 C12 C16 113.9(5) . .
C14 C13 C12 122.1(6) . .
C14 C13 H13A 119.0 . .
C12 C13 H13A 119.0 . .
C13 C14 C15 120.1(6) . .
C13 C14 C19 120.4(6) . .
C15 C14 C19 119.5(6) . .
N1 C15 C10 121.8(6) . .
N1 C15 C14 120.7(6) . .
C10 C15 C14 117.5(6) . .
C17 C16 C18 108.8(5) . .
C17 C16 C12 110.5(5) . .
C18 C16 C12 110.4(5) . .
C17 C16 H16A 109.0 . .
C18 C16 H16A 109.4 . .
C12 C16 H16A 108.6 . .
C16 C17 H17A 109.5 . .
C16 C17 H17B 109.5 . .
H17A C17 H17B 109.5 . .
C16 C17 H17C 109.5 . .
H17A C17 H17C 109.5 . .
H17B C17 H17C 109.5 . .
C16 C18 H18A 109.5 . .
C16 C18 H18B 109.5 . .
H18A C18 H18B 109.5 . .
C16 C18 H18C 109.5 . .
H18A C18 H18C 109.5 . .
H18B C18 H18C 109.5 . .
C20 C19 C14 178.7(7) . .
C19 C20 C21 176.0(7) . .
C26 C21 C22 119.7(6) . .
C26 C21 C20 122.2(6) . .
C22 C21 C20 118.1(6) . .
C23 C22 C21 119.3(6) . .
C23 C22 H22A 120.4 . .
C21 C22 H22A 120.4 . .
C22 C23 C24 120.3(6) . .
C22 C23 C27 119.5(5) . .
C24 C23 C27 120.1(5) . .
C25 C24 C23 119.0(6) . .
C25 C24 H24A 120.5 . .
C23 C24 H24A 120.5 . .
C26 C25 C24 121.7(7) . .
C26 C25 H25A 119.1 . .
C24 C25 H25A 119.1 . .
C25 C26 C21 119.9(6) . .
C25 C26 H26A 120.1 . .
C21 C26 H26A 120.1 . .
O3 C27 O4 122.9(5) . .
O3 C27 C23 117.9(5) . .
O4 C27 C23 119.2(5) . .
O6 C28 O5 122.8(5) . .
O6 C28 C29 118.8(5) . .
O5 C28 C29 118.3(5) . .
C30 C29 C34 119.0(6) . .
C30 C29 C28 122.5(5) . .
C34 C29 C28 118.4(5) . .
C31 C30 C29 120.9(6) . .
C31 C30 H30A 119.6 . .
C29 C30 H30A 119.6 . .
C30 C31 C32 121.3(6) . .
C30 C31 H31A 119.3 . .
C32 C31 H31A 119.3 . .
C31 C32 C33 118.9(6) . .
C31 C32 H32A 120.6 . .
C33 C32 H32A 120.6 . .
C34 C33 C32 119.2(6) . .
C34 C33 C35 120.6(6) . .
C32 C33 C35 120.2(5) . .
C33 C34 C29 120.7(6) . .
C33 C34 H34A 119.6 . .
C29 C34 H34A 119.6 . .
C36 C35 C33 178.6(7) . .
C35 C36 C37 178.9(7) . .
C38 C37 C42 120.1(6) . .
C38 C37 C36 120.7(6) . .
C42 C37 C36 119.2(5) . .
C39 C38 C37 123.3(6) . .
C39 C38 H38A 118.3 . .
C37 C38 H38A 118.3 . .
C38 C39 C40 117.1(6) . .
C38 C39 C43 123.9(6) . .
C40 C39 C43 118.9(6) . .
C39 C40 C41 121.9(6) . .
C39 C40 H40A 119.1 . .
C41 C40 H40A 119.1 . .
C40 C41 C42 120.3(6) . .
C40 C41 C46 121.4(6) . .
C42 C41 C46 118.2(6) . .
N2 C42 C37 122.2(6) . .
N2 C42 C41 120.6(6) . .
C37 C42 C41 117.2(5) . .
C44 C43 C39 113.6(5) . .
C44 C43 C45 110.9(6) . .
C39 C43 C45 110.5(5) . .
C44 C43 H43A 107.2 . .
C39 C43 H43A 107.2 . .
C45 C43 H43A 107.2 . .
C43 C44 H44A 109.5 . .
C43 C44 H44B 109.5 . .
H44A C44 H44B 109.5 . .
C43 C44 H44C 109.5 . .
H44A C44 H44C 109.5 . .
H44B C44 H44C 109.5 . .
C43 C45 H45A 109.5 . .
C43 C45 H45B 109.5 . .
H45A C45 H45B 109.5 . .
C43 C45 H45C 109.5 . .
H45A C45 H45C 109.5 . .
H45B C45 H45C 109.5 . .
C47 C46 C41 178.6(8) . .
C46 C47 C48 178.7(8) . .
C49 C48 C53 120.0(6) . .
C49 C48 C47 120.1(6) . .
C53 C48 C47 119.9(6) . .
C50 C49 C48 119.5(6) . .
C50 C49 H49A 120.2 . .
C48 C49 H49A 120.2 . .
C49 C50 C51 119.9(5) . .
C49 C50 C54 119.4(5) . .
C51 C50 C54 120.6(6) . .
C52 C51 C50 119.7(6) . .
C52 C51 H51A 120.2 . .
C50 C51 H51A 120.2 . .
C53 C52 C51 121.1(6) . .
C53 C52 H52A 119.5 . .
C51 C52 H52A 119.5 . .
C52 C53 C48 119.8(6) . .
C52 C53 H53A 120.1 . .
C48 C53 H53A 120.1 . .
O7 C54 O8 123.1(5) . .
O7 C54 C50 118.7(5) . .
O8 C54 C50 118.2(5) . .
S1 C55 H55A 109.5 . .
S1 C55 H55B 109.5 . .
H55A C55 H55B 109.5 . .
S1 C55 H55C 109.5 . .
H55A C55 H55C 109.5 . .
H55B C55 H55C 109.5 . .
S1 C56 H56A 109.5 . .
S1 C56 H56B 109.5 . .
H56A C56 H56B 109.5 . .
S1 C56 H56C 109.5 . .
H56A C56 H56C 109.5 . .
H56B C56 H56C 109.5 . .
S2 C57 H57A 109.5 . .
S2 C57 H57B 109.5 . .
H57A C57 H57B 109.5 . .
S2 C57 H57C 109.5 . .
H57A C57 H57C 109.5 . .
H57B C57 H57C 109.5 . .
S2 C58 H58D 109.5 . .
S2 C58 H58E 109.5 . .
H58D C58 H58E 109.5 . .
S2 C58 H58F 109.5 . .
H58D C58 H58F 109.5 . .
H58E C58 H58F 109.5 . .
S2 C58' H58A 109.5 . .
S2 C58' H58B 109.5 . .
H58A C58' H58B 109.5 . .
S2 C58' H58C 109.5 . .
H58A C58' H58C 109.5 . .
H58B C58' H58C 109.5 . .
S4 C59 H59A 109.5 . .
S4 C59 H59B 109.5 . .
H59A C59 H59B 109.5 . .
S4 C59 H59C 109.5 . .
H59A C59 H59C 109.5 . .
H59B C59 H59C 109.5 . .
S4 C60 H60A 109.5 . .
S4 C60 H60B 109.5 . .
H60A C60 H60B 109.5 . .
S4 C60 H60C 109.5 . .
H60A C60 H60C 109.5 . .
H60B C60 H60C 109.5 . .
S3 C61 H61A 109.5 . .
S3 C61 H61B 109.5 . .
H61A C61 H61B 109.5 . .
S3 C61 H61C 109.5 . .
H61A C61 H61C 109.5 . .
H61B C61 H61C 109.5 . .
S3 C62 H62A 109.5 . .
S3 C62 H62B 109.5 . .
H62A C62 H62B 109.5 . .
S3 C62 H62C 109.5 . .
H62A C62 H62C 109.5 . .
H62B C62 H62C 109.5 . .

loop_
_geom_bond_atom_site_label_1
_geom_bond_atom_site_label_2
_geom_bond_distance
_geom_bond_site_symmetry_2
Mo1 O5 2.091(4) .
Mo1 O1 2.092(4) .
Mo1 O3 2.101(4) 7
Mo1 Mo2 2.1059(12) .
Mo1 O7 2.123(4) 7
Mo1 O9 2.412(5) .
Mo2 O2 2.087(4) .
Mo2 O8 2.102(4) 7
Mo2 O4 2.103(4) 7
Mo2 O6 2.109(4) .
Mo2 O10 2.487(5) .
S1 O9 1.501(5) .
S1 C56 1.725(8) .
S1 C55 1.750(8) .
S2 O10 1.481(5) .
S2 C58' 1.751(7) .
S2 C58 1.751(7) .
S2 C57 1.751(7) .
S3 O11 1.511(6) .
S3 C61 1.759(10) .
S3 C62 1.778(9) .
S4 O12 1.465(6) .
S4 C59 1.743(9) .
S4 C60 1.778(9) .
O1 C1 1.261(7) .
O2 C1 1.288(7) .
O3 C27 1.269(7) .
O3 Mo1 2.101(4) 7
O4 C27 1.270(7) .
O4 Mo2 2.103(4) 7
O5 C28 1.275(7) .
O6 C28 1.260(7) .
O7 C54 1.254(7) .
O7 Mo1 2.123(4) 7
O8 C54 1.272(7) .
O8 Mo2 2.102(4) 7
N1 C15 1.350(8) .
N1 H1A 0.8800 .
N1 H1B 0.8800 .
N2 C42 1.367(8) .
N2 H2A 0.8800 .
N2 H2B 0.8800 .
C1 C2 1.460(8) .
C2 C7 1.399(9) .
C2 C3 1.405(9) .
C3 C4 1.374(9) .
C3 H3A 0.9500 .
C4 C5 1.379(10) .
C4 H4A 0.9500 .
C5 C6 1.398(9) .
C5 H5A 0.9500 .
C6 C7 1.384(8) .
C6 C8 1.443(9) .
C7 H7A 0.9500 .
C8 C9 1.200(9) .
C9 C10 1.403(10) .
C10 C15 1.405(9) .
C10 C11 1.407(9) .
C11 C12 1.359(9) .
C11 H11A 0.9500 .
C12 C13 1.388(9) .
C12 C16 1.534(7) .
C13 C14 1.388(9) .
C13 H13A 0.9500 .
C14 C15 1.411(9) .
C14 C19 1.431(10) .
C16 C17 1.531(8) .
C16 C18 1.532(8) .
C16 H16A 0.9999 .
C17 H17A 0.9800 .
C17 H17B 0.9800 .
C17 H17C 0.9800 .
C18 H18A 0.9800 .
C18 H18B 0.9800 .
C18 H18C 0.9800 .
C19 C20 1.187(9) .
C20 C21 1.426(9) .
C21 C26 1.372(9) .
C21 C22 1.410(8) .
C22 C23 1.386(8) .
C22 H22A 0.9500 .
C23 C24 1.386(9) .
C23 C27 1.483(8) .
C24 C25 1.375(9) .
C24 H24A 0.9500 .
C25 C26 1.370(10) .
C25 H25A 0.9500 .
C26 H26A 0.9500 .
C28 C29 1.474(8) .
C29 C30 1.379(8) .
C29 C34 1.397(8) .
C30 C31 1.357(8) .
C30 H30A 0.9500 .
C31 C32 1.389(9) .
C31 H31A 0.9500 .
C32 C33 1.406(8) .
C32 H32A 0.9500 .
C33 C34 1.387(8) .
C33 C35 1.425(9) .
C34 H34A 0.9500 .
C35 C36 1.196(9) .
C36 C37 1.424(8) .
C37 C38 1.386(8) .
C37 C42 1.402(9) .
C38 C39 1.367(9) .
C38 H38A 0.9500 .
C39 C40 1.385(9) .
C39 C43 1.528(8) .
C40 C41 1.395(9) .
C40 H40A 0.9500 .
C41 C42 1.414(9) .
C41 C46 1.437(9) .
C43 C44 1.504(10) .
C43 C45 1.528(10) .
C43 H43A 1.0000 .
C44 H44A 0.9800 .
C44 H44B 0.9800 .
C44 H44C 0.9800 .
C45 H45A 0.9800 .
C45 H45B 0.9800 .
C45 H45C 0.9800 .
C46 C47 1.172(9) .
C47 C48 1.444(9) .
C48 C49 1.391(8) .
C48 C53 1.397(9) .
C49 C50 1.380(9) .
C49 H49A 0.9500 .
C50 C51 1.401(8) .
C50 C54 1.486(8) .
C51 C52 1.372(8) .
C51 H51A 0.9500 .
C52 C53 1.363(9) .
C52 H52A 0.9500 .
C53 H53A 0.9500 .
C55 H55A 0.9800 .
C55 H55B 0.9800 .
C55 H55C 0.9800 .
C56 H56A 0.9800 .
C56 H56B 0.9800 .
C56 H56C 0.9800 .
C57 H57A 0.9800 .
C57 H57B 0.9800 .
C57 H57C 0.9800 .
C58 H58D 0.9800 .
C58 H58E 0.9800 .
C58 H58F 0.9800 .
C58' H58A 0.9800 .
C58' H58B 0.9800 .
C58' H58C 0.9800 .
C59 H59A 0.9800 .
C59 H59B 0.9800 .
C59 H59C 0.9800 .
C60 H60A 0.9800 .
C60 H60B 0.9800 .
C60 H60C 0.9800 .
C61 H61A 0.9800 .
C61 H61B 0.9800 .
C61 H61C 0.9800 .
C62 H62A 0.9800 .
C62 H62B 0.9800 .
C62 H62C 0.9800 .

loop_
_platon_squeeze_void_nr
_platon_squeeze_void_average_x
_platon_squeeze_void_average_y
_platon_squeeze_void_average_z
_platon_squeeze_void_volume
_platon_squeeze_void_count_electrons
_platon_squeeze_void_content
1 0.000 0.246 -0.051 643 188 ' '
2 0.500 0.254 0.050 643 188 ' '
3 0.500 0.746 -0.051 643 188 ' '
4 1.000 0.754 0.050 643 188 ' '
